data_4513216
loop_
_publ_author_name
'Holstein, Philipp M.'
'Vogler, Maria'
'Larini, Paolo'
'Pilet, Guillaume'
'Clot, Eric'
'Baudoin, Olivier'

_publ_section_title
;
 Efficient Pd0-Catalyzed Asymmetric Activation of Primary and Secondary
 C--H Bonds Enabled by Modular Binepine Ligands and Carbonate Bases
;
_journal_issue 7
_journal_name_full 'ACS Catalysis'
_journal_page_first 4300
_journal_paper_doi 10.1021/acscatal.5b00898
_journal_volume 5
_journal_year 2015
_chemical_absolute_configuration ad
_chemical_formula_sum 'C20 H25 N'
_chemical_formula_weight 278.92
_space_group_IT_number 4
_symmetry_cell_setting monoclinic
_symmetry_space_group_name_Hall 'P 2yb'
_symmetry_space_group_name_H-M 'P 1 21 1'
_atom_sites_solution_hydrogens difmap
_atom_sites_solution_primary direct
_cell_angle_alpha 90.0
_cell_angle_beta 92.034(3)
_cell_angle_gamma 90.0
_cell_formula_units_Z 8
_cell_length_a 8.4925(3)
_cell_length_b 18.0565(5)
_cell_length_c 21.7726(7)
_cell_measurement_reflns_used 11058
_cell_measurement_temperature 293
_cell_measurement_theta_max 27
_cell_measurement_theta_min 3
_cell_volume 3336.61(18)
_computing_cell_refinement 'CrysAlis, (Oxford Diffraction, 2002)'
_computing_data_collection 'Gemini, (Oxford Diffraction, 2006)'
_computing_data_reduction 'CrysAlis, (Oxford Diffraction, 2002)'
_computing_molecular_graphics 'CAMERON (Watkin et al., 1996)'
_computing_publication_material 'CRYSTALS (Betteridge et al., 2003)'
_computing_structure_refinement 'CRYSTALS (Betteridge et al., 2003)'
_computing_structure_solution 'SIR97 (Altomare et al., 1999)'
_diffrn_ambient_temperature 293
_diffrn_measured_fraction_theta_full 0.970
_diffrn_measured_fraction_theta_max 0.897
_diffrn_measurement_device Area
_diffrn_measurement_device_type 'Oxford Diffraction Gemini'
_diffrn_measurement_method \w/2\q
_diffrn_radiation_monochromator graphite
_diffrn_radiation_type 'Mo K\a'
_diffrn_radiation_wavelength 0.71069
_diffrn_reflns_av_R_equivalents 0.031
_diffrn_reflns_limit_h_max 10
_diffrn_reflns_limit_h_min -11
_diffrn_reflns_limit_k_max 24
_diffrn_reflns_limit_k_min -22
_diffrn_reflns_limit_l_max 29
_diffrn_reflns_limit_l_min -29
_diffrn_reflns_number 32057
_diffrn_reflns_theta_full 25.282
_diffrn_reflns_theta_max 29.398
_diffrn_reflns_theta_min 2.783
_diffrn_standards_number 0
_exptl_absorpt_coefficient_mu 0.064
_exptl_absorpt_correction_T_max 0.99
_exptl_absorpt_correction_T_min 0.97
_exptl_absorpt_correction_type analytical
_exptl_absorpt_process_details
; 
 Analytical Absorption (De Meulenaer & Tompa, 1965) 
;
_exptl_crystal_colour colorless
_exptl_crystal_density_diffrn 1.110
_exptl_crystal_density_method 'not measured'
_exptl_crystal_description plate
_exptl_crystal_F_000 1212
_exptl_crystal_size_max 0.641
_exptl_crystal_size_mid 0.249
_exptl_crystal_size_min 0.106
_refine_diff_density_max 0.53
_refine_diff_density_min -0.23
_refine_ls_abs_structure_details 'Flack (1983), 7058 Friedel-pairs'
_refine_ls_abs_structure_Flack 0(3)
_refine_ls_extinction_coef 400(50)
_refine_ls_extinction_method 'Larson (1970), Equation 22'
_refine_ls_goodness_of_fit_ref 1.1591
_refine_ls_hydrogen_treatment constr
_refine_ls_matrix_type full
_refine_ls_number_parameters 759
_refine_ls_number_reflns 8544
_refine_ls_number_restraints 19
_refine_ls_R_factor_all 0.0984
_refine_ls_R_factor_gt 0.0642
_refine_ls_shift/su_max 0.0003962
_refine_ls_shift/su_mean 0.0000180
_refine_ls_structure_factor_coef F
_refine_ls_weighting_details
;
 Method, part 1, Chebychev polynomial, (Watkin, 1994, Prince, 1982) 
 [weight] = 1.0/[A~0~*T~0~(x)+A~1~*T~1~(x) ... +A~n-1~]*T~n-1~(x)] 
 where A~i~ are the Chebychev coefficients listed below and x= Fcalc/Fmax 
 Method = Robust Weighting (Prince, 1982) 
 W = [weight] * [1-(deltaF/6*sigmaF)^2^]^2^ 
 A~i~ are: 
 4.40 -1.18 3.03 
;
_refine_ls_weighting_scheme calc
_refine_ls_wR_factor_all 0.0701
_refine_ls_wR_factor_gt 0.0507
_refine_ls_wR_factor_ref 0.0468
_reflns_limit_h_max 11
_reflns_limit_h_min -10
_reflns_limit_k_max 24
_reflns_limit_k_min -22
_reflns_limit_l_max 29
_reflns_limit_l_min 0
_reflns_number_gt 10192
_reflns_number_total 15569
_reflns_threshold_expression I>2.0\s(I)
_oxford_diffrn_Wilson_B_factor 0.00
_oxford_diffrn_Wilson_scale 0.00
_oxford_refine_ls_r_factor_ref 0.0531
_oxford_refine_ls_scale 2.976(4)
_oxford_reflns_number_all 15532
_oxford_reflns_threshold_expression_ref I>3.0\s(I)
_cod_data_source_file cs5b00898_si_004.cif
_cod_data_source_block 1
_cod_depositor_comments 'Adding full bibliography for 4513215--4513219.cif.'
_cod_original_cell_volume 3336.62(18)
_cod_original_sg_symbol_H-M 'P 1 21 1 '
_cod_database_code 4513216

loop_
_symmetry_equiv_pos_as_xyz
x,y,z
-x,y+1/2,-z

loop_
_atom_site_label
_atom_site_type_symbol
_atom_site_fract_x
_atom_site_fract_y
_atom_site_fract_z
_atom_site_U_iso_or_equiv
_atom_site_occupancy
_atom_site_adp_type
_atom_site_refinement_flags_posn
_atom_site_refinement_flags_adp
N1 N -0.0689(3) -0.17661(18) -0.78372(14) 0.0906 1.0000 Uani . .
C2 C -0.1947(4) -0.19393(17) -0.79532(13) 0.0616 1.0000 Uani . .
C3 C -0.3594(3) -0.21662(15) -0.81099(12) 0.0510 1.0000 Uani . .
C4 C -0.3553(3) -0.29531(16) -0.83720(12) 0.0537 1.0000 Uani . .
C5 C -0.3557(3) -0.29325(16) -0.90165(12) 0.0532 1.0000 Uani . .
C6 C -0.3478(3) -0.21444(16) -0.92277(12) 0.0536 1.0000 Uani . .
C7 C -0.4194(3) -0.17247(15) -0.86905(11) 0.0489 1.0000 Uani . .
C8 C -0.3917(4) -0.08987(16) -0.87507(13) 0.0633 1.0000 Uani . .
C9 C -0.4642(4) -0.06391(17) -0.93692(13) 0.0698 1.0000 Uani . .
C10 C -0.4027(4) -0.10761(18) -0.99112(14) 0.0725 1.0000 Uani . .
C11 C -0.4243(3) -0.19043(16) -0.98360(12) 0.0612 1.0000 Uani . .
C12 C -0.3563(3) -0.35847(19) -0.93536(14) 0.0656 1.0000 Uani . .
C13 C -0.3528(4) -0.42457(19) -0.9038(2) 0.0828 1.0000 Uani . .
C14 C -0.3492(4) -0.42720(19) -0.8404(2) 0.0897 1.0000 Uani . .
C15 C -0.3509(4) -0.36157(19) -0.80662(15) 0.0747 1.0000 Uani . .
C16 C -0.4571(3) -0.20974(16) -0.75227(11) 0.0530 1.0000 Uani . .
C17 C -0.6279(3) -0.23405(17) -0.76299(13) 0.0633 1.0000 Uani . .
C18 C -0.7139(4) -0.2330(2) -0.70284(15) 0.0810 1.0000 Uani . .
C19 C -0.7084(4) -0.1568(2) -0.67423(15) 0.0860 1.0000 Uani . .
C20 C -0.5405(4) -0.1305(2) -0.66421(14) 0.0834 1.0000 Uani . .
C21 C -0.4521(4) -0.13221(18) -0.72423(14) 0.0703 1.0000 Uani . .
N22 N -0.4563(3) -0.35374(19) -0.59203(14) 0.0918 1.0000 Uani . .
C23 C -0.3291(3) -0.35512(17) -0.57512(13) 0.0622 1.0000 Uani . .
C24 C -0.1618(3) -0.35588(16) -0.55233(12) 0.0532 1.0000 Uani . .
C25 C -0.1616(3) -0.37803(16) -0.48402(12) 0.0518 1.0000 Uani . .
C26 C -0.1676(3) -0.31458(17) -0.44767(13) 0.0562 1.0000 Uani . .
C27 C -0.1668(3) -0.3213(2) -0.38443(14) 0.0694 1.0000 Uani . .
C28 C -0.1632(4) -0.3908(2) -0.35849(15) 0.0782 1.0000 Uani . .
C29 C -0.1596(4) -0.4528(2) -0.39414(17) 0.0799 1.0000 Uani . .
C30 C -0.1596(3) -0.44772(18) -0.45795(14) 0.0629 1.0000 Uani . .
C31 C -0.1784(3) -0.24783(16) -0.48755(14) 0.0586 1.0000 Uani . .
C32 C -0.1043(3) -0.27452(15) -0.54704(13) 0.0541 1.0000 Uani . .
C33 C -0.1309(4) -0.21895(18) -0.59912(16) 0.0756 1.0000 Uani . .
C34 C -0.0734(4) -0.1428(2) -0.57798(19) 0.0917 1.0000 Uani . .
C35 C -0.1412(5) -0.11731(18) -0.5177(2) 0.0926 1.0000 Uani . .
C36 C -0.1127(4) -0.17368(19) -0.46641(17) 0.0810 1.0000 Uani . .
C37 C -0.0687(3) -0.41036(17) -0.59224(12) 0.0608 1.0000 Uani . .
C38 C 0.1061(3) -0.41050(18) -0.57739(14) 0.0693 1.0000 Uani . .
C39 C 0.1904(5) -0.4697(2) -0.61390(19) 0.0992 1.0000 Uani . .
C40 C 0.1574(6) -0.4632(3) -0.68092(19) 0.1082 1.0000 Uani . .
C41 C -0.0186(6) -0.4625(3) -0.69591(18) 0.1102 1.0000 Uani . .
C42 C -0.0983(5) -0.4017(2) -0.66075(15) 0.0964 1.0000 Uani . .
N43 N 0.4319(3) -0.34865(16) -0.08297(14) 0.0819 1.0000 Uani . .
C44 C 0.3012(3) -0.34321(14) -0.07430(13) 0.0580 1.0000 Uani . .
C45 C 0.1318(3) -0.33440(15) -0.06125(13) 0.0514 1.0000 Uani . .
C46 C 0.0330(3) -0.36953(17) -0.11487(12) 0.0572 1.0000 Uani . .
C47 C -0.1437(3) -0.3685(2) -0.10523(14) 0.0757 1.0000 Uani . .
C48 C -0.2352(4) -0.3937(3) -0.16383(17) 0.0989 1.0000 Uani . .
C49 C -0.1845(4) -0.4692(2) -0.18239(17) 0.0926 1.0000 Uani . .
C50 C -0.0084(4) -0.47378(19) -0.18990(16) 0.0820 1.0000 Uani . .
C51 C 0.0810(4) -0.44638(19) -0.13246(16) 0.0816 1.0000 Uani . .
C52 C 0.1068(3) -0.36346(15) 0.00530(12) 0.0502 1.0000 Uani . .
C53 C 0.1615(3) -0.29896(15) 0.04637(13) 0.0568 1.0000 Uani . .
C54 C 0.1178(3) -0.23244(15) 0.00849(16) 0.0595 1.0000 Uani . .
C55 C 0.1031(3) -0.25165(16) -0.05255(15) 0.0563 1.0000 Uani . .
C56 C 0.0757(3) -0.19844(18) -0.09808(17) 0.0746 1.0000 Uani . .
C57 C 0.0652(5) -0.1248(2) -0.0802(3) 0.1005 1.0000 Uani . .
C58 C 0.0806(4) -0.1051(2) -0.0200(3) 0.0958 1.0000 Uani . .
C59 C 0.1059(3) -0.15837(19) 0.02556(19) 0.0806 1.0000 Uani . .
C60 C 0.1051(3) -0.30844(19) 0.11143(13) 0.0683 1.0000 Uani . .
C61 C 0.1723(4) -0.3801(2) 0.13651(15) 0.0800 1.0000 Uani . .
C62 C 0.1324(4) -0.44686(18) 0.09491(16) 0.0767 1.0000 Uani . .
C63 C 0.1795(3) -0.43405(15) 0.02889(14) 0.0627 1.0000 Uani . .
N64 N 0.0400(3) -0.1974(2) -0.29027(16) 0.1155 1.0000 Uani . .
C65 C 0.1687(4) -0.2026(2) -0.30149(14) 0.0780 1.0000 Uani . .
C66 C 0.3372(3) -0.21018(18) -0.31573(12) 0.0601 1.0000 Uani . .
C67 C 0.3632(3) -0.17069(19) -0.37663(12) 0.0616 1.0000 Uani . .
C68 C 0.3554(3) -0.21989(19) -0.42503(13) 0.0625 1.0000 Uani . .
C69 C 0.3170(3) -0.29518(19) -0.40205(13) 0.0649 1.0000 Uani . U
C70 C 0.3703(3) -0.29167(18) -0.33344(13) 0.0641 1.0000 Uani . .
C71 C 0.3044(5) -0.3558(2) -0.29835(17) 0.0928 1.0000 Uani . .
C72 C 0.3594(5) -0.4277(2) -0.3286(2) 0.1064 1.0000 Uani . .
C73 C 0.3223(5) -0.4311(2) -0.3979(2) 0.1024 1.0000 Uani . .
C74 C 0.3832(4) -0.3650(2) -0.43131(16) 0.0795 1.0000 Uani . U
C75 C 0.3768(3) -0.1947(2) -0.48462(14) 0.0738 1.0000 Uani . .
C76 C 0.4038(4) -0.1204(3) -0.49442(16) 0.0870 1.0000 Uani . .
C77 C 0.4109(4) -0.0713(2) -0.44643(16) 0.0827 1.0000 Uani . .
C78 C 0.3908(4) -0.0956(2) -0.38737(15) 0.0743 1.0000 Uani . .
C79 C 0.4355(3) -0.1774(2) -0.26011(13) 0.0764 1.0000 Uani . U
C80 C 0.6112(3) -0.1768(2) -0.26928(14) 0.0833 1.0000 Uani . U
C81 C 0.6957(4) -0.1352(3) -0.21589(18) 0.1253 1.0000 Uani . U
C82 C 0.6549(4) -0.1562(3) -0.15813(17) 0.1193 1.0000 Uani . .
C83 C 0.4782(4) -0.1554(3) -0.14908(15) 0.1108 1.0000 Uani . .
C84 C 0.3996(5) -0.2054(3) -0.20163(18) 0.1215 1.0000 Uani . U
H61 H -0.2259 -0.1991 -0.9232 0.0652 1.0000 Uiso R .
H71 H -0.5411 -0.1815 -0.8720 0.0591 1.0000 Uiso R .
H81 H -0.2746 -0.0799 -0.8749 0.0799 1.0000 Uiso R .
H82 H -0.4377 -0.0624 -0.8396 0.0794 1.0000 Uiso R .
H92 H -0.5867 -0.0702 -0.9363 0.0893 1.0000 Uiso R .
H91 H -0.4416 -0.0102 -0.9419 0.0894 1.0000 Uiso R .
H101 H -0.4638 -0.0919 -1.0296 0.0918 1.0000 Uiso R .
H102 H -0.2882 -0.0963 -0.9947 0.0912 1.0000 Uiso R .
H111 H -0.3809 -0.2188 -1.0186 0.0776 1.0000 Uiso R .
H112 H -0.5441 -0.2033 -0.9827 0.0774 1.0000 Uiso R .
H121 H -0.3583 -0.3570 -0.9801 0.0799 1.0000 Uiso R .
H131 H -0.3560 -0.4710 -0.9269 0.1017 1.0000 Uiso R .
H141 H -0.3403 -0.4749 -0.8193 0.1104 1.0000 Uiso R .
H151 H -0.3514 -0.3607 -0.7612 0.0927 1.0000 Uiso R .
H161 H -0.4064 -0.2450 -0.7206 0.0666 1.0000 Uiso R .
H171 H -0.6301 -0.2849 -0.7822 0.0797 1.0000 Uiso R .
H172 H -0.6777 -0.1992 -0.7935 0.0792 1.0000 Uiso R .
H181 H -0.8296 -0.2489 -0.7113 0.0976 1.0000 Uiso R .
H182 H -0.6634 -0.2691 -0.6752 0.0972 1.0000 Uiso R .
H192 H -0.7666 -0.1207 -0.7027 0.1021 1.0000 Uiso R .
H191 H -0.7629 -0.1564 -0.6352 0.1019 1.0000 Uiso R .
H201 H -0.5413 -0.0791 -0.6480 0.1008 1.0000 Uiso R .
H202 H -0.4857 -0.1641 -0.6328 0.1007 1.0000 Uiso R .
H211 H -0.5056 -0.0968 -0.7558 0.0897 1.0000 Uiso R .
H212 H -0.3405 -0.1143 -0.7174 0.0898 1.0000 Uiso R .
H271 H -0.1720 -0.2751 -0.3586 0.0874 1.0000 Uiso R .
H281 H -0.1631 -0.3970 -0.3134 0.1019 1.0000 Uiso R .
H291 H -0.1574 -0.5035 -0.3759 0.0951 1.0000 Uiso R .
H301 H -0.1579 -0.4925 -0.4845 0.0790 1.0000 Uiso R .
H311 H -0.2959 -0.2384 -0.4985 0.0737 1.0000 Uiso R .
H321 H 0.0169 -0.2758 -0.5387 0.0634 1.0000 Uiso R .
H332 H -0.0772 -0.2359 -0.6361 0.0956 1.0000 Uiso R .
H331 H -0.2492 -0.2196 -0.6106 0.0959 1.0000 Uiso R .
H341 H -0.0980 -0.1045 -0.6106 0.1197 1.0000 Uiso R .
H342 H 0.0427 -0.1452 -0.5728 0.1193 1.0000 Uiso R .
H351 H -0.2591 -0.1120 -0.5222 0.1180 1.0000 Uiso R .
H352 H -0.0947 -0.0681 -0.5064 0.1183 1.0000 Uiso R .
H362 H 0.0107 -0.1810 -0.4571 0.0998 1.0000 Uiso R .
H361 H -0.1592 -0.1582 -0.4281 0.0997 1.0000 Uiso R .
H371 H -0.1095 -0.4644 -0.5818 0.0786 1.0000 Uiso R .
H382 H 0.1474 -0.3598 -0.5889 0.0845 1.0000 Uiso R .
H381 H 0.1251 -0.4145 -0.5319 0.0843 1.0000 Uiso R .
H391 H 0.1440 -0.5179 -0.6018 0.1183 1.0000 Uiso R .
H392 H 0.3067 -0.4716 -0.6029 0.1187 1.0000 Uiso R .
H401 H 0.2110 -0.5009 -0.7044 0.1359 1.0000 Uiso R .
H402 H 0.1958 -0.4116 -0.6942 0.1367 1.0000 Uiso R .
H412 H -0.0442 -0.4580 -0.7416 0.1335 1.0000 Uiso R .
H411 H -0.0611 -0.5124 -0.6811 0.1336 1.0000 Uiso R .
H421 H -0.2153 -0.3999 -0.6701 0.1336 1.0000 Uiso R .
H422 H -0.0532 -0.3523 -0.6727 0.1339 1.0000 Uiso R .
H461 H 0.0504 -0.3374 -0.1527 0.0724 1.0000 Uiso R .
H471 H -0.1629 -0.4044 -0.0710 0.0963 1.0000 Uiso R .
H472 H -0.1768 -0.3176 -0.0914 0.0964 1.0000 Uiso R .
H481 H -0.3528 -0.3901 -0.1588 0.1265 1.0000 Uiso R .
H482 H -0.2085 -0.3578 -0.1985 0.1267 1.0000 Uiso R .
H492 H -0.2413 -0.4867 -0.2206 0.1162 1.0000 Uiso R .
H491 H -0.2133 -0.5029 -0.1476 0.1166 1.0000 Uiso R .
H501 H 0.0263 -0.5258 -0.2003 0.1008 1.0000 Uiso R .
H502 H 0.0196 -0.4409 -0.2249 0.1006 1.0000 Uiso R .
H511 H 0.0635 -0.4802 -0.0952 0.1066 1.0000 Uiso R .
H512 H 0.1951 -0.4478 -0.1404 0.1064 1.0000 Uiso R .
H521 H -0.0129 -0.3678 0.0095 0.0580 1.0000 Uiso R .
H531 H 0.2823 -0.2996 0.0480 0.0712 1.0000 Uiso R .
H561 H 0.0643 -0.2125 -0.1421 0.0931 1.0000 Uiso R .
H571 H 0.0373 -0.0867 -0.1099 0.1231 1.0000 Uiso R .
H581 H 0.0810 -0.0517 -0.0079 0.1086 1.0000 Uiso R .
H591 H 0.1145 -0.1453 0.0697 0.0990 1.0000 Uiso R .
H602 H -0.0150 -0.3120 0.1104 0.0846 1.0000 Uiso R .
H601 H 0.1378 -0.2645 0.1373 0.0849 1.0000 Uiso R .
H611 H 0.1333 -0.3892 0.1780 0.1003 1.0000 Uiso R .
H612 H 0.2910 -0.3733 0.1408 0.1001 1.0000 Uiso R .
H621 H 0.1886 -0.4933 0.1111 0.0981 1.0000 Uiso R .
H622 H 0.0163 -0.4553 0.0936 0.0984 1.0000 Uiso R .
H632 H 0.1485 -0.4767 0.0020 0.0782 1.0000 Uiso R .
H631 H 0.2960 -0.4278 0.0277 0.0784 1.0000 Uiso R .
H691 H 0.1953 -0.2994 -0.4027 0.0784 1.0000 Uiso R .
H701 H 0.4950 -0.2976 -0.3317 0.0741 1.0000 Uiso R .
H711 H 0.1843 -0.3515 -0.3003 0.1156 1.0000 Uiso R .
H712 H 0.3409 -0.3511 -0.2527 0.1156 1.0000 Uiso R .
H722 H 0.4766 -0.4313 -0.3199 0.1386 1.0000 Uiso R .
H721 H 0.3121 -0.4725 -0.3072 0.1383 1.0000 Uiso R .
H731 H 0.3689 -0.4793 -0.4162 0.1166 1.0000 Uiso R .
H732 H 0.2037 -0.4330 -0.4054 0.1162 1.0000 Uiso R .
H741 H 0.3487 -0.3665 -0.4775 0.0980 1.0000 Uiso R .
H742 H 0.5034 -0.3626 -0.4283 0.0973 1.0000 Uiso R .
H751 H 0.3718 -0.2302 -0.5188 0.0935 1.0000 Uiso R .
H761 H 0.4200 -0.1006 -0.5369 0.1100 1.0000 Uiso R .
H771 H 0.4325 -0.0183 -0.4532 0.1067 1.0000 Uiso R .
H781 H 0.3940 -0.0589 -0.3530 0.0909 1.0000 Uiso R .
H791 H 0.4012 -0.1215 -0.2524 0.1084 1.0000 Uiso R .
H801 H 0.6327 -0.1560 -0.3114 0.0985 1.0000 Uiso R .
H802 H 0.6457 -0.2297 -0.2688 0.0986 1.0000 Uiso R .
H811 H 0.7747 -0.0971 -0.2232 0.1572 1.0000 Uiso R .
H821 H 0.7272 -0.1713 -0.1273 0.1488 1.0000 Uiso R .
H832 H 0.4439 -0.1709 -0.1076 0.1403 1.0000 Uiso R .
H831 H 0.4377 -0.1015 -0.1541 0.1408 1.0000 Uiso R .
H841 H 0.4377 -0.2549 -0.1977 0.1801 1.0000 Uiso R .
H842 H 0.2890 -0.2050 -0.1980 0.1801 1.0000 Uiso R .

loop_
_atom_site_aniso_label
_atom_site_aniso_U_11
_atom_site_aniso_U_22
_atom_site_aniso_U_33
_atom_site_aniso_U_23
_atom_site_aniso_U_13
_atom_site_aniso_U_12
N1 0.0565(16) 0.113(2) 0.100(2) -0.0252(18) -0.0188(14) -0.0030(16)
C2 0.0598(18) 0.0687(19) 0.0560(17) -0.0167(14) -0.0051(13) 0.0058(14)
C3 0.0430(14) 0.0589(17) 0.0505(15) -0.0105(13) -0.0069(11) 0.0006(12)
C4 0.0501(15) 0.0510(17) 0.0593(17) -0.0114(14) -0.0071(12) 0.0022(12)
C5 0.0371(13) 0.0609(18) 0.0613(18) -0.0113(15) -0.0015(11) -0.0012(12)
C6 0.0446(14) 0.0642(19) 0.0522(16) -0.0135(14) 0.0071(12) -0.0087(12)
C7 0.0440(13) 0.0567(17) 0.0462(15) -0.0088(12) 0.0024(11) -0.0064(12)
C8 0.081(2) 0.0559(19) 0.0526(17) -0.0089(14) 0.0019(14) -0.0096(14)
C9 0.092(2) 0.0553(18) 0.0624(19) 0.0035(15) 0.0068(16) -0.0116(16)
C10 0.088(2) 0.072(2) 0.0577(19) 0.0031(16) 0.0069(16) -0.0184(17)
C11 0.0687(18) 0.072(2) 0.0429(15) -0.0061(13) 0.0072(13) -0.0107(15)
C12 0.0531(16) 0.069(2) 0.074(2) -0.0247(18) -0.0035(13) 0.0082(15)
C13 0.075(2) 0.060(2) 0.112(3) -0.033(2) -0.015(2) 0.0143(17)
C14 0.103(3) 0.056(2) 0.109(3) -0.003(2) -0.020(2) 0.0159(18)
C15 0.082(2) 0.066(2) 0.075(2) 0.0002(19) -0.0176(16) 0.0101(17)
C16 0.0536(15) 0.0620(17) 0.0429(14) -0.0030(13) -0.0056(11) -0.0014(13)
C17 0.0586(17) 0.076(2) 0.0552(17) 0.0001(15) 0.0014(13) -0.0097(14)
C18 0.0619(19) 0.115(3) 0.067(2) 0.013(2) 0.0083(15) -0.0063(18)
C19 0.077(2) 0.118(3) 0.065(2) -0.006(2) 0.0180(16) 0.015(2)
C20 0.081(2) 0.117(3) 0.0528(18) -0.0194(19) 0.0138(16) 0.004(2)
C21 0.0698(19) 0.078(2) 0.0635(18) -0.0202(16) 0.0108(15) -0.0045(16)
N22 0.0577(16) 0.116(2) 0.100(2) 0.0101(19) -0.0183(15) -0.0033(16)
C23 0.0539(17) 0.074(2) 0.0589(17) 0.0039(15) -0.0039(13) -0.0021(15)
C24 0.0431(13) 0.0632(17) 0.0529(15) -0.0009(14) -0.0040(11) 0.0005(13)
C25 0.0357(13) 0.066(2) 0.0528(15) 0.0048(14) -0.0017(11) -0.0009(12)
C26 0.0400(14) 0.070(2) 0.0585(18) -0.0099(16) 0.0036(12) -0.0017(12)
C27 0.0569(18) 0.096(3) 0.0556(19) -0.0151(18) 0.0065(14) -0.0072(16)
C28 0.068(2) 0.113(3) 0.0542(19) 0.011(2) 0.0045(15) -0.0024(19)
C29 0.065(2) 0.098(3) 0.078(2) 0.025(2) 0.0056(17) -0.0005(18)
C30 0.0530(16) 0.069(2) 0.067(2) 0.0065(16) 0.0043(13) -0.0015(14)
C31 0.0441(14) 0.0593(18) 0.073(2) -0.0042(15) 0.0076(13) 0.0020(13)
C32 0.0458(14) 0.0537(17) 0.0630(17) 0.0024(13) 0.0053(12) 0.0020(12)
C33 0.078(2) 0.066(2) 0.084(2) 0.0195(18) 0.0114(17) 0.0052(16)
C34 0.082(2) 0.071(2) 0.123(3) 0.023(2) 0.028(2) 0.0059(18)
C35 0.088(3) 0.0481(19) 0.144(4) 0.003(2) 0.039(2) -0.0013(17)
C36 0.074(2) 0.065(2) 0.106(3) -0.022(2) 0.0239(18) -0.0041(17)
C37 0.0587(17) 0.070(2) 0.0538(16) -0.0045(14) 0.0014(13) -0.0004(14)
C38 0.0595(18) 0.078(2) 0.0706(19) -0.0048(16) 0.0019(14) 0.0125(15)
C39 0.089(3) 0.098(3) 0.112(3) -0.014(2) 0.019(2) 0.029(2)
C40 0.136(4) 0.102(3) 0.090(3) -0.009(2) 0.049(3) 0.022(3)
C41 0.131(4) 0.131(4) 0.070(2) -0.027(2) 0.011(2) 0.004(3)
C42 0.109(3) 0.120(3) 0.059(2) -0.007(2) -0.0017(19) 0.022(2)
N43 0.0507(15) 0.087(2) 0.109(2) -0.0059(16) 0.0232(14) 0.0077(14)
C44 0.0526(17) 0.0453(16) 0.077(2) 0.0000(13) 0.0129(14) 0.0031(12)
C45 0.0405(14) 0.0483(17) 0.0664(18) -0.0035(13) 0.0146(12) 0.0028(11)
C46 0.0521(15) 0.0622(18) 0.0579(16) -0.0026(14) 0.0090(12) 0.0049(13)
C47 0.0523(16) 0.110(3) 0.0656(19) -0.0242(19) 0.0061(13) 0.0062(17)
C48 0.0550(19) 0.158(4) 0.083(2) -0.036(3) -0.0002(16) 0.005(2)
C49 0.089(3) 0.112(3) 0.076(2) -0.024(2) -0.0004(19) -0.016(2)
C50 0.094(3) 0.072(2) 0.079(2) -0.0250(18) -0.0079(19) 0.0156(18)
C51 0.079(2) 0.079(2) 0.085(2) -0.0166(19) -0.0084(17) 0.0136(18)
C52 0.0406(13) 0.0451(15) 0.0655(17) -0.0085(14) 0.0092(11) -0.0007(12)
C53 0.0386(13) 0.0515(17) 0.0802(19) -0.0135(15) 0.0008(12) -0.0016(12)
C54 0.0394(15) 0.0475(18) 0.092(2) -0.0116(16) 0.0054(14) 0.0048(11)
C55 0.0339(14) 0.0502(17) 0.086(2) 0.0023(16) 0.0124(13) 0.0070(11)
C56 0.0586(18) 0.064(2) 0.102(3) 0.0146(19) 0.0116(16) 0.0125(15)
C57 0.087(3) 0.055(3) 0.160(4) 0.020(3) 0.009(3) 0.0199(18)
C58 0.081(2) 0.046(2) 0.160(4) -0.008(3) 0.004(3) 0.0166(17)
C59 0.0515(17) 0.063(2) 0.127(3) -0.028(2) 0.0011(18) 0.0101(15)
C60 0.0553(17) 0.084(2) 0.0651(19) -0.0204(17) -0.0038(14) 0.0016(15)
C61 0.081(2) 0.094(3) 0.064(2) -0.0069(19) -0.0092(16) -0.0132(19)
C62 0.082(2) 0.067(2) 0.080(2) 0.0091(18) -0.0048(17) -0.0134(17)
C63 0.0664(18) 0.0450(17) 0.077(2) -0.0064(15) 0.0015(15) -0.0068(13)
N64 0.0554(18) 0.179(4) 0.113(3) -0.064(2) 0.0133(16) 0.0084(19)
C65 0.0553(19) 0.121(3) 0.0579(18) -0.0349(19) 0.0006(14) 0.0073(18)
C66 0.0422(15) 0.089(2) 0.0498(16) -0.0184(16) 0.0049(11) 0.0092(14)
C67 0.0473(15) 0.091(2) 0.0461(16) -0.0170(16) -0.0042(12) 0.0122(15)
C68 0.0368(14) 0.094(2) 0.0565(19) -0.0127(17) -0.0023(12) 0.0112(14)
C69 0.0401(14) 0.095(2) 0.0593(17) -0.0249(17) 0.0014(12) 0.0036(15)
C70 0.0489(15) 0.083(2) 0.0601(18) -0.0127(17) 0.0033(13) 0.0040(15)
C71 0.098(3) 0.100(3) 0.081(2) -0.006(2) 0.0124(19) -0.007(2)
C72 0.108(3) 0.083(3) 0.129(4) 0.007(3) 0.007(3) -0.007(2)
C73 0.086(3) 0.106(3) 0.115(3) -0.036(3) -0.002(2) -0.008(2)
C74 0.0607(18) 0.094(2) 0.084(2) -0.028(2) -0.0004(15) 0.0004(19)
C75 0.0523(17) 0.125(3) 0.0441(18) -0.0171(19) -0.0025(13) 0.0155(18)
C76 0.073(2) 0.131(4) 0.057(2) 0.011(2) 0.0012(16) 0.010(2)
C77 0.081(2) 0.097(3) 0.069(2) 0.006(2) -0.0063(17) 0.0107(19)
C78 0.077(2) 0.089(3) 0.056(2) -0.0124(17) -0.0094(15) 0.0101(18)
C79 0.0496(16) 0.133(3) 0.0463(16) -0.0301(17) 0.0055(12) 0.0030(17)
C80 0.0514(17) 0.143(3) 0.0560(18) -0.0329(19) 0.0038(13) -0.0009(18)
C81 0.065(2) 0.233(5) 0.079(3) -0.047(3) 0.0054(18) -0.032(3)
C82 0.081(3) 0.213(5) 0.063(2) -0.032(3) -0.0126(19) -0.025(3)
C83 0.090(3) 0.194(5) 0.0489(18) -0.028(2) 0.0094(17) -0.038(3)
C84 0.100(3) 0.191(4) 0.074(2) -0.009(3) 0.003(2) -0.045(3)

loop_
_atom_type_symbol
_atom_type_scat_dispersion_real
_atom_type_scat_dispersion_imag
_atom_type_scat_Cromer_Mann_a1
_atom_type_scat_Cromer_Mann_b1
_atom_type_scat_Cromer_Mann_a2
_atom_type_scat_Cromer_Mann_b2
_atom_type_scat_Cromer_Mann_a3
_atom_type_scat_Cromer_Mann_b3
_atom_type_scat_Cromer_Mann_a4
_atom_type_scat_Cromer_Mann_b4
_atom_type_scat_Cromer_Mann_c
_atom_type_scat_source
C 0.0033 0.0016 2.3100 20.8439 1.0200 10.2075 1.5886 0.5687 0.8650 51.6512 0.2156 'International Tables Vol C 4.2.6.8 and 6.1.1.4'
H 0.0000 0.0000 0.4930 10.5109 0.3229 26.1257 0.1402 3.1424 0.0408 57.7998 0.0030 'International Tables Vol C 4.2.6.8 and 6.1.1.4'
N 0.0061 0.0033 12.2126 0.0057 3.1322 9.8933 2.0125 28.9975 1.1663 0.5826 -11.5290 'International Tables Vol C 4.2.6.8 and 6.1.1.4'

loop_
_geom_angle_atom_site_label_1
_geom_angle_atom_site_label_2
_geom_angle_atom_site_label_3
_geom_angle
_geom_angle_publ_flag
N1 C2 C3 179.6(3) yes
C2 C3 C4 107.9(2) yes
C2 C3 C7 108.8(2) yes
C4 C3 C7 100.52(19) yes
C2 C3 C16 108.4(2) yes
C4 C3 C16 113.6(2) yes
C7 C3 C16 117.1(2) yes
C3 C4 C5 110.4(2) yes
C3 C4 C15 129.0(3) yes
C5 C4 C15 120.6(3) yes
C4 C5 C6 109.5(2) yes
C4 C5 C12 120.4(3) yes
C6 C5 C12 130.0(3) yes
C5 C6 C7 102.2(2) yes
C5 C6 C11 121.1(2) yes
C7 C6 C11 110.8(2) yes
C5 C6 H61 107.6 no
C7 C6 H61 106.8 no
C11 C6 H61 107.6 no
C6 C7 C3 103.7(2) yes
C6 C7 C8 110.6(2) yes
C3 C7 C8 121.6(2) yes
C6 C7 H71 107.1 no
C3 C7 H71 105.2 no
C8 C7 H71 107.7 no
C7 C8 C9 108.5(2) yes
C7 C8 H81 109.3 no
C9 C8 H81 108.3 no
C7 C8 H82 110.6 no
C9 C8 H82 111.6 no
H81 C8 H82 108.5 no
C8 C9 C10 112.5(3) yes
C8 C9 H92 108.9 no
C10 C9 H92 108.7 no
C8 C9 H91 108.7 no
C10 C9 H91 110.2 no
H92 C9 H91 107.7 no
C9 C10 C11 112.3(2) yes
C9 C10 H101 108.4 no
C11 C10 H101 107.8 no
C9 C10 H102 108.4 no
C11 C10 H102 109.4 no
H101 C10 H102 110.5 no
C6 C11 C10 109.0(2) yes
C6 C11 H111 111.1 no
C10 C11 H111 112.0 no
C6 C11 H112 107.8 no
C10 C11 H112 110.1 no
H111 C11 H112 106.6 no
C5 C12 C13 118.2(3) yes
C5 C12 H121 120.4 no
C13 C12 H121 121.5 no
C12 C13 C14 121.9(3) yes
C12 C13 H131 119.1 no
C14 C13 H131 119.0 no
C13 C14 C15 119.8(3) yes
C13 C14 H141 119.8 no
C15 C14 H141 120.3 no
C14 C15 C4 119.1(3) yes
C14 C15 H151 122.7 no
C4 C15 H151 118.1 no
C3 C16 C17 112.6(2) yes
C3 C16 C21 113.2(2) yes
C17 C16 C21 109.7(2) yes
C3 C16 H161 106.3 no
C17 C16 H161 107.5 no
C21 C16 H161 107.2 no
C16 C17 C18 110.3(2) yes
C16 C17 H171 109.2 no
C18 C17 H171 111.4 no
C16 C17 H172 107.4 no
C18 C17 H172 111.1 no
H171 C17 H172 107.3 no
C17 C18 C19 110.9(3) yes
C17 C18 H181 109.0 no
C19 C18 H181 110.0 no
C17 C18 H182 107.9 no
C19 C18 H182 110.4 no
H181 C18 H182 108.6 no
C18 C19 C20 111.1(3) yes
C18 C19 H192 109.0 no
C20 C19 H192 108.9 no
C18 C19 H191 110.7 no
C20 C19 H191 110.1 no
H192 C19 H191 106.9 no
C19 C20 C21 111.1(3) yes
C19 C20 H201 109.0 no
C21 C20 H201 109.4 no
C19 C20 H202 108.6 no
C21 C20 H202 109.7 no
H201 C20 H202 109.1 no
C20 C21 C16 110.6(3) yes
C20 C21 H211 109.8 no
C16 C21 H211 107.3 no
C20 C21 H212 110.8 no
C16 C21 H212 111.5 no
H211 C21 H212 106.8 no
N22 C23 C24 179.1(3) yes
C23 C24 C25 107.0(2) yes
C23 C24 C32 108.1(2) yes
C25 C24 C32 100.6(2) yes
C23 C24 C37 108.6(2) yes
C25 C24 C37 113.2(2) yes
C32 C24 C37 118.5(2) yes
C24 C25 C26 109.6(2) yes
C24 C25 C30 129.3(3) yes
C26 C25 C30 121.0(3) yes
C25 C26 C27 119.6(3) yes
C25 C26 C31 109.7(2) yes
C27 C26 C31 130.6(3) yes
C26 C27 C28 119.2(3) yes
C26 C27 H271 119.1 no
C28 C27 H271 121.7 no
C27 C28 C29 121.1(3) yes
C27 C28 H281 120.6 no
C29 C28 H281 118.3 no
C28 C29 C30 121.0(3) yes
C28 C29 H291 121.8 no
C30 C29 H291 117.2 no
C29 C30 C25 118.1(3) yes
C29 C30 H301 121.8 no
C25 C30 H301 120.2 no
C26 C31 C32 102.7(2) yes
C26 C31 C36 121.6(3) yes
C32 C31 C36 112.1(2) yes
C26 C31 H311 107.9 no
C32 C31 H311 106.1 no
C36 C31 H311 105.5 no
C31 C32 C24 102.8(2) yes
C31 C32 C33 111.5(2) yes
C24 C32 C33 122.0(2) yes
C31 C32 H321 107.0 no
C24 C32 H321 107.4 no
C33 C32 H321 105.3 no
C32 C33 C34 109.3(3) yes
C32 C33 H332 110.0 no
C34 C33 H332 111.9 no
C32 C33 H331 106.9 no
C34 C33 H331 112.6 no
H332 C33 H331 105.9 no
C33 C34 C35 114.0(3) yes
C33 C34 H341 110.5 no
C35 C34 H341 108.9 no
C33 C34 H342 107.6 no
C35 C34 H342 108.7 no
H341 C34 H342 106.9 no
C34 C35 C36 112.0(3) yes
C34 C35 H351 110.5 no
C36 C35 H351 105.4 no
C34 C35 H352 108.8 no
C36 C35 H352 111.2 no
H351 C35 H352 108.8 no
C35 C36 C31 108.7(3) yes
C35 C36 H362 110.5 no
C31 C36 H362 107.3 no
C35 C36 H361 112.1 no
C31 C36 H361 110.9 no
H362 C36 H361 107.3 no
C24 C37 C38 113.5(2) yes
C24 C37 C42 114.7(2) yes
C38 C37 C42 109.8(3) yes
C24 C37 H371 106.7 no
C38 C37 H371 106.2 no
C42 C37 H371 105.1 no
C37 C38 C39 111.5(3) yes
C37 C38 H382 106.9 no
C39 C38 H382 109.3 no
C37 C38 H381 109.6 no
C39 C38 H381 113.8 no
H382 C38 H381 105.3 no
C38 C39 C40 112.5(3) yes
C38 C39 H391 106.1 no
C40 C39 H391 105.6 no
C38 C39 H392 112.0 no
C40 C39 H392 112.7 no
H391 C39 H392 107.5 no
C39 C40 C41 111.3(3) yes
C39 C40 H401 112.7 no
C41 C40 H401 111.6 no
C39 C40 H402 107.3 no
C41 C40 H402 104.5 no
H401 C40 H402 109.1 no
C40 C41 C42 110.7(3) yes
C40 C41 H412 112.7 no
C42 C41 H412 110.8 no
C40 C41 H411 106.2 no
C42 C41 H411 108.0 no
H412 C41 H411 108.1 no
C37 C42 C41 111.3(3) yes
C37 C42 H421 109.3 no
C41 C42 H421 112.2 no
C37 C42 H422 107.1 no
C41 C42 H422 109.3 no
H421 C42 H422 107.4 no
N43 C44 C45 178.1(3) yes
C44 C45 C46 108.3(2) yes
C44 C45 C52 107.8(2) yes
C46 C45 C52 118.3(2) yes
C44 C45 C55 106.8(2) yes
C46 C45 C55 114.2(2) yes
C52 C45 C55 100.7(2) yes
C45 C46 C47 113.6(2) yes
C45 C46 C51 115.2(2) yes
C47 C46 C51 109.0(3) yes
C45 C46 H461 106.5 no
C47 C46 H461 106.0 no
C51 C46 H461 105.7 no
C46 C47 C48 110.7(2) yes
C46 C47 H471 106.3 no
C48 C47 H471 109.4 no
C46 C47 H472 109.8 no
C48 C47 H472 112.2 no
H471 C47 H472 108.2 no
C47 C48 C49 110.7(3) yes
C47 C48 H481 111.2 no
C49 C48 H481 112.7 no
C47 C48 H482 107.7 no
C49 C48 H482 107.7 no
H481 C48 H482 106.5 no
C48 C49 C50 112.1(3) yes
C48 C49 H492 112.3 no
C50 C49 H492 110.1 no
C48 C49 H491 105.6 no
C50 C49 H491 108.4 no
H492 C49 H491 108.1 no
C49 C50 C51 111.1(3) yes
C49 C50 H501 111.8 no
C51 C50 H501 110.1 no
C49 C50 H502 108.2 no
C51 C50 H502 107.9 no
H501 C50 H502 107.5 no
C50 C51 C46 112.2(3) yes
C50 C51 H511 111.9 no
C46 C51 H511 107.4 no
C50 C51 H512 108.2 no
C46 C51 H512 110.2 no
H511 C51 H512 106.9 no
C45 C52 C53 103.8(2) yes
C45 C52 C63 122.4(2) yes
C53 C52 C63 109.5(2) yes
C45 C52 H521 106.0 no
C53 C52 H521 106.7 no
C63 C52 H521 107.6 no
C52 C53 C54 103.0(2) yes
C52 C53 C60 111.0(2) yes
C54 C53 C60 121.6(2) yes
C52 C53 H531 107.1 no
C54 C53 H531 104.9 no
C60 C53 H531 108.3 no
C53 C54 C55 110.0(2) yes
C53 C54 C59 130.0(3) yes
C55 C54 C59 119.7(3) yes
C45 C55 C54 110.9(3) yes
C45 C55 C56 127.6(3) yes
C54 C55 C56 121.4(3) yes
C55 C56 C57 118.1(4) yes
C55 C56 H561 121.2 no
C57 C56 H561 120.7 no
C56 C57 C58 121.1(4) yes
C56 C57 H571 120.7 no
C58 C57 H571 118.0 no
C57 C58 C59 120.8(3) yes
C57 C58 H581 120.3 no
C59 C58 H581 118.8 no
C54 C59 C58 119.0(4) yes
C54 C59 H591 119.0 no
C58 C59 H591 122.0 no
C53 C60 C61 107.8(2) yes
C53 C60 H602 109.6 no
C61 C60 H602 108.6 no
C53 C60 H601 110.1 no
C61 C60 H601 112.3 no
H602 C60 H601 108.4 no
C60 C61 C62 112.7(2) yes
C60 C61 H611 109.9 no
C62 C61 H611 109.5 no
C60 C61 H612 107.0 no
C62 C61 H612 110.2 no
H611 C61 H612 107.4 no
C61 C62 C63 112.1(3) yes
C61 C62 H621 110.5 no
C63 C62 H621 108.4 no
C61 C62 H622 109.5 no
C63 C62 H622 106.7 no
H621 C62 H622 109.5 no
C62 C63 C52 109.5(2) yes
C62 C63 H632 111.4 no
C52 C63 H632 111.0 no
C62 C63 H631 109.6 no
C52 C63 H631 107.0 no
H632 C63 H631 108.2 no
N64 C65 C66 179.4(4) yes
C65 C66 C67 108.0(2) yes
C65 C66 C70 109.0(3) yes
C67 C66 C70 101.2(2) yes
C65 C66 C79 107.2(2) yes
C67 C66 C79 113.9(3) yes
C70 C66 C79 117.1(2) yes
C66 C67 C68 111.0(3) yes
C66 C67 C78 128.9(3) yes
C68 C67 C78 120.1(3) yes
C67 C68 C69 109.7(3) yes
C67 C68 C75 119.9(3) yes
C69 C68 C75 130.4(3) yes
C68 C69 C70 103.1(2) yes
C68 C69 C74 121.7(3) yes
C70 C69 C74 109.7(3) yes
C68 C69 H691 107.0 no
C70 C69 H691 105.9 no
C74 C69 H691 108.4 no
C69 C70 C66 103.3(2) yes
C69 C70 C71 110.9(3) yes
C66 C70 C71 122.0(3) yes
C69 C70 H701 106.7 no
C66 C70 H701 106.0 no
C71 C70 H701 107.0 no
C70 C71 C72 108.0(3) yes
C70 C71 H711 108.0 no
C72 C71 H711 111.4 no
C70 C71 H712 108.7 no
C72 C71 H712 113.3 no
H711 C71 H712 107.3 no
C71 C72 C73 113.6(4) yes
C71 C72 H722 106.7 no
C73 C72 H722 110.4 no
C71 C72 H721 110.1 no
C73 C72 H721 110.2 no
H722 C72 H721 105.4 no
C72 C73 C74 112.6(3) yes
C72 C73 H731 109.9 no
C74 C73 H731 109.8 no
C72 C73 H732 109.1 no
C74 C73 H732 107.8 no
H731 C73 H732 107.4 no
C69 C74 C73 108.4(3) yes
C69 C74 H741 109.2 no
C73 C74 H741 111.1 no
C69 C74 H742 108.6 no
C73 C74 H742 111.4 no
H741 C74 H742 108.1 no
C68 C75 C76 119.3(3) yes
C68 C75 H751 119.3 no
C76 C75 H751 121.4 no
C75 C76 C77 121.0(3) yes
C75 C76 H761 121.1 no
C77 C76 H761 117.9 no
C76 C77 C78 120.2(4) yes
C76 C77 H771 121.1 no
C78 C77 H771 118.6 no
C67 C78 C77 119.5(3) yes
C67 C78 H781 121.3 no
C77 C78 H781 119.2 no
C66 C79 C80 113.8(2) yes
C66 C79 C84 115.8(3) yes
C80 C79 C84 111.5(3) yes
C66 C79 H791 109.9 no
C80 C79 H791 106.9 no
C84 C79 H791 97.3 no
C79 C80 C81 109.8(3) yes
C79 C80 H801 109.4 no
C81 C80 H801 114.1 no
C79 C80 H802 106.4 no
C81 C80 H802 109.3 no
H801 C80 H802 107.5 no
C80 C81 C82 115.6(4) yes
C80 C81 H811 121.6 no
C82 C81 H811 122.8 no
C81 C82 C83 113.6(4) yes
C81 C82 H821 124.0 no
C83 C82 H821 122.4 no
C82 C83 C84 107.1(3) yes
C82 C83 H832 115.8 no
C84 C83 H832 111.4 no
C82 C83 H831 108.6 no
C84 C83 H831 109.2 no
H832 C83 H831 104.5 no
C83 C84 C79 110.3(4) yes
C83 C84 H841 109.7 no
C79 C84 H841 109.4 no
C83 C84 H842 109.2 no
C79 C84 H842 108.7 no
H841 C84 H842 109.5 no

loop_
_geom_bond_atom_site_label_1
_geom_bond_atom_site_label_2
_geom_bond_distance
_geom_bond_publ_flag
N1 C2 1.133(3) yes
C2 C3 1.486(4) yes
C3 C4 1.532(4) yes
C3 C7 1.565(4) yes
C3 C16 1.554(4) yes
C4 C5 1.404(4) yes
C4 C15 1.369(4) yes
C5 C6 1.498(4) yes
C5 C12 1.388(4) yes
C6 C7 1.537(3) yes
C6 C11 1.518(4) yes
C6 H61 1.071 no
C7 C8 1.516(4) yes
C7 H71 1.047 no
C8 C9 1.534(4) yes
C8 H81 1.010 no
C8 H82 1.008 no
C9 C10 1.527(4) yes
C9 H92 1.047 no
C9 H91 0.995 no
C10 C11 1.516(4) yes
C10 H101 1.010 no
C10 H102 0.999 no
C11 H111 0.999 no
C11 H112 1.045 no
C12 C13 1.377(5) yes
C12 H121 0.975 no
C13 C14 1.381(5) yes
C13 H131 0.977 no
C14 C15 1.395(5) yes
C14 H141 0.977 no
C15 H151 0.988 no
C16 C17 1.525(4) yes
C16 C21 1.527(4) yes
C16 H161 1.022 no
C17 C18 1.523(4) yes
C17 H171 1.008 no
C17 H172 0.999 no
C18 C19 1.511(5) yes
C18 H181 1.033 no
C18 H182 0.975 no
C19 C20 1.511(5) yes
C19 H192 1.016 no
C19 H191 0.981 no
C20 C21 1.530(4) yes
C20 H201 0.994 no
C20 H202 1.014 no
C21 H211 1.032 no
C21 H212 1.008 no
N22 C23 1.129(3) yes
C23 C24 1.488(4) yes
C24 C25 1.540(4) yes
C24 C32 1.551(4) yes
C24 C37 1.548(4) yes
C25 C26 1.394(4) yes
C25 C30 1.380(4) yes
C26 C27 1.382(4) yes
C26 C31 1.487(4) yes
C27 C28 1.377(5) yes
C27 H271 1.008 no
C28 C29 1.363(5) yes
C28 H281 0.989 no
C29 C30 1.392(4) yes
C29 H291 0.997 no
C30 H301 0.995 no
C31 C32 1.537(4) yes
C31 C36 1.516(4) yes
C31 H311 1.032 no
C32 C33 1.525(4) yes
C32 H321 1.039 no
C33 C34 1.524(5) yes
C33 H332 0.988 no
C33 H331 1.027 no
C34 C35 1.523(5) yes
C34 H341 1.009 no
C34 H342 0.989 no
C35 C36 1.525(5) yes
C35 H351 1.007 no
C35 H352 1.000 no
C36 H362 1.068 no
C36 H361 0.976 no
C37 C38 1.508(4) yes
C37 C42 1.512(4) yes
C37 H371 1.062 no
C38 C39 1.525(4) yes
C38 H382 1.014 no
C38 H381 1.000 no
C39 C40 1.481(5) yes
C39 H391 0.995 no
C39 H392 1.009 no
C40 C41 1.519(6) yes
C40 H401 0.974 no
C40 H402 1.032 no
C41 C42 1.511(5) yes
C41 H412 1.014 no
C41 H411 1.027 no
C42 H421 1.008 no
C42 H422 1.010 no
N43 C44 1.137(3) yes
C44 C45 1.485(4) yes
C45 C46 1.549(4) yes
C45 C52 1.563(4) yes
C45 C55 1.527(4) yes
C46 C47 1.522(4) yes
C46 C51 1.500(4) yes
C46 H461 1.023 no
C47 C48 1.540(4) yes
C47 H471 1.005 no
C47 H472 1.010 no
C48 C49 1.489(5) yes
C48 H481 1.011 no
C48 H482 1.027 no
C49 C50 1.513(5) yes
C49 H492 0.998 no
C49 H491 1.009 no
C50 C51 1.523(4) yes
C50 H501 1.012 no
C50 H502 1.002 no
C51 H511 1.031 no
C51 H512 0.990 no
C52 C53 1.531(4) yes
C52 C63 1.499(4) yes
C52 H521 1.027 no
C53 C54 1.496(4) yes
C53 C60 1.521(4) yes
C53 H531 1.025 no
C54 C55 1.375(4) yes
C54 C59 1.393(4) yes
C55 C56 1.394(4) yes
C56 C57 1.389(5) yes
C56 H561 0.992 no
C57 C58 1.361(6) yes
C57 H571 0.968 no
C58 C59 1.392(5) yes
C58 H581 1.000 no
C59 H591 0.990 no
C60 C61 1.508(5) yes
C60 H602 1.022 no
C60 H601 1.007 no
C61 C62 1.539(5) yes
C61 H611 0.988 no
C61 H612 1.017 no
C62 C63 1.523(4) yes
C62 H621 1.021 no
C62 H622 0.997 no
C63 H632 0.997 no
C63 H631 0.997 no
N64 C65 1.133(4) yes
C65 C66 1.481(4) yes
C66 C67 1.529(4) yes
C66 C70 1.549(4) yes
C66 C79 1.563(4) yes
C67 C68 1.378(4) yes
C67 C78 1.397(5) yes
C68 C69 1.489(5) yes
C68 C75 1.393(4) yes
C69 C70 1.547(4) yes
C69 C74 1.529(4) yes
C69 H691 1.036 no
C70 C71 1.506(5) yes
C70 H701 1.063 no
C71 C72 1.536(6) yes
C71 H711 1.023 no
C71 H712 1.034 no
C72 C73 1.533(6) yes
C72 H722 1.008 no
C72 H721 1.022 no
C73 C74 1.498(5) yes
C73 H731 1.041 no
C73 H732 1.015 no
C74 H741 1.039 no
C74 H742 1.022 no
C75 C76 1.379(5) yes
C75 H751 0.982 no
C76 C77 1.370(5) yes
C76 H761 1.006 no
C77 C78 1.375(5) yes
C77 H771 0.986 no
C78 H781 0.999 no
C79 C80 1.512(4) yes
C79 C84 1.414(5) yes
C79 H791 1.065 no
C80 C81 1.540(5) yes
C80 H801 1.014 no
C80 H802 1.000 no
C81 C82 1.370(6) yes
C81 H811 0.977 no
C82 C83 1.520(5) yes
C82 H821 0.935 no
C83 C84 1.585(5) yes
C83 H832 0.998 no
C83 H831 1.037 no
C84 H841 0.954 no
C84 H842 0.945 no
